data_4124354
loop_
_publ_author_name
'Bhat, Imtiyaz Ahmad'
'Samanta, Dipak'
'Mukherjee, Partha Sarathi'

_publ_section_title
;
 A Pd24 Pregnant Molecular Nanoball: Self-Templated Stellation by Precise
 Mapping of Coordination Sites.
;
_journal_issue 29
_journal_name_full 'Journal of the American Chemical Society'
_journal_page_first 9497
_journal_page_last 9502
_journal_paper_doi 10.1021/jacs.5b06628
_journal_volume 137
_journal_year 2015
_chemical_formula_moiety 'C720 H440 N168 Pd24, 48(N O3), 433(H2 O)'
_chemical_formula_sum 'C720 H1306 N216 O577 Pd24'
_chemical_formula_weight 24774.9375
_chemical_name_systematic
;
 ?
;
_space_group_crystal_system tetragonal
_space_group_IT_number 87
_space_group_name_Hall '-I 4'
_space_group_name_H-M_alt 'I 4/m'
_symmetry_space_group_name_Hall '-I 4'
_symmetry_space_group_name_H-M 'I 4/m'
_atom_sites_solution_hydrogens geom
_audit_creation_method SHELXL-2013
_cell_angle_alpha 90
_cell_angle_beta 90
_cell_angle_gamma 90
_cell_formula_units_Z 2
_cell_length_a 36.935(5)
_cell_length_b 36.935(5)
_cell_length_c 53.156(11)
_cell_measurement_reflns_used 25183
_cell_measurement_temperature 100(2)
_cell_measurement_theta_max 23.1
_cell_measurement_theta_min 1.9
_cell_volume 72515(2)
_computing_cell_refinement 'Bruker saint'
_computing_data_collection 'Bruker kappa Apex-II ccd'
_computing_data_reduction 'Bruker saint'
_computing_molecular_graphics ORTEP-III
_computing_publication_material WinGXv1.80.05
_computing_structure_refinement 'SHELXL-2013 (Sheldrick, 2013)'
_computing_structure_solution SHELXL-2013
_diffrn_ambient_temperature 100(2)
_diffrn_measured_fraction_theta_full 0.758
_diffrn_measured_fraction_theta_max 0.973
_diffrn_measurement_device_type 'Bruker APEX-II CCD'
_diffrn_measurement_method '\f and \w scans'
_diffrn_radiation_type MoK\a
_diffrn_radiation_wavelength 0.71073
_diffrn_reflns_av_R_equivalents 0.0836
_diffrn_reflns_av_unetI/netI 0.0587
_diffrn_reflns_laue_measured_fraction_full 0.758
_diffrn_reflns_laue_measured_fraction_max 0.973
_diffrn_reflns_limit_h_max 40
_diffrn_reflns_limit_h_min -40
_diffrn_reflns_limit_k_max 40
_diffrn_reflns_limit_k_min -40
_diffrn_reflns_limit_l_max 58
_diffrn_reflns_limit_l_min -58
_diffrn_reflns_number 176865
_diffrn_reflns_point_group_measured_fraction_full 0.758
_diffrn_reflns_point_group_measured_fraction_max 0.973
_diffrn_reflns_theta_full 25.242
_diffrn_reflns_theta_max 23.100
_diffrn_reflns_theta_min 1.888
_diffrn_source 'fine-focus sealed tube'
_exptl_absorpt_coefficient_mu 0.377
_exptl_absorpt_correction_T_max 0.998
_exptl_absorpt_correction_T_min 0.996
_exptl_absorpt_correction_type empirical
_exptl_absorpt_process_details SADBAS
_exptl_crystal_colour yellow
_exptl_crystal_density_diffrn 1.135
_exptl_crystal_density_meas ?
_exptl_crystal_description rectangular
_exptl_crystal_F_000 25708
_exptl_crystal_size_max 0.080
_exptl_crystal_size_mid 0.060
_exptl_crystal_size_min 0.050
_platon_squeeze_details
;
433(H2O) molecules has been squeezed per unit formulla.
;
_refine_diff_density_max 0.730
_refine_diff_density_min -0.941
_refine_diff_density_rms 0.077
_refine_ls_extinction_method none
_refine_ls_goodness_of_fit_ref 0.875
_refine_ls_hydrogen_treatment constr
_refine_ls_matrix_type full
_refine_ls_number_parameters 1210
_refine_ls_number_reflns 25183
_refine_ls_number_restraints 20
_refine_ls_restrained_S_all 0.878
_refine_ls_R_factor_all 0.1285
_refine_ls_R_factor_gt 0.0869
_refine_ls_shift/su_max 0.020
_refine_ls_shift/su_mean 0.001
_refine_ls_structure_factor_coef Fsqd
_refine_ls_weighting_details 'w=1/[\s^2^(Fo^2^)+(0.2000P)^2^] where P=(Fo^2^+2Fc^2^)/3'
_refine_ls_weighting_scheme calc
_refine_ls_wR_factor_gt 0.2436
_refine_ls_wR_factor_ref 0.2698
_reflns_Friedel_coverage 0.000
_reflns_number_gt 13220
_reflns_number_total 25183
_reflns_threshold_expression 'I > 2\s(I)'
_cod_data_source_file ja5b06628_si_002.cif
_cod_data_source_block Complex_2
_cod_depositor_comments
;
The following automatic conversions were performed:

'_exptl_absorpt_correction_type' value 'EMPIRICAL' changed to
'empirical' according to
/usr/data/users/saulius/crontab/automatic-downloads/current/ACS/lib/dictionaries/cif_core.dic
dictionary named 'cif_core.dic' version 2.4.2 from 2011-04-26.

'_exptl_crystal_density_meas' value 'not measured' was changed to '?'
- the value is perceived as not measured.

Automatic conversion script
Id: cif_fix_values 3271 2015-04-21 07:52:19Z andrius 
;
_cod_original_cell_volume 72515(25)
_cod_database_code 4124354
_shelx_space_group_comment
;
The symmetry employed for this shelxl refinement is uniquely defined
by the following loop, which should always be used as a source of
symmetry information in preference to the above space-group names.
They are only intended as comments.
;
_shelx_estimated_absorpt_t_min 0.996
_shelx_estimated_absorpt_t_max 0.998
_shelxl_version_number 2013-4

loop_
_space_group_symop_operation_xyz
'x, y, z'
'-x, -y, z'
'-y, x, z'
'y, -x, z'
'x+1/2, y+1/2, z+1/2'
'-x+1/2, -y+1/2, z+1/2'
'-y+1/2, x+1/2, z+1/2'
'y+1/2, -x+1/2, z+1/2'
'-x, -y, -z'
'x, y, -z'
'y, -x, -z'
'-y, x, -z'
'-x+1/2, -y+1/2, -z+1/2'
'x+1/2, y+1/2, -z+1/2'
'y+1/2, -x+1/2, -z+1/2'
'-y+1/2, x+1/2, -z+1/2'

loop_
_atom_site_label
_atom_site_type_symbol
_atom_site_fract_x
_atom_site_fract_y
_atom_site_fract_z
_atom_site_U_iso_or_equiv
_atom_site_adp_type
_atom_site_occupancy
_atom_site_site_symmetry_order
_atom_site_calc_flag
_atom_site_refinement_flags_posn
_atom_site_refinement_flags_adp
_atom_site_refinement_flags_occupancy
C1 C 0.8988(3) 0.5546(3) 0.27347(17) 0.142(3) Uani 1 1 d . . .
H1 H 0.9075 0.5454 0.2583 0.170 Uiso 1 1 calc R U .
C2 C 0.8574(2) 0.5520(2) 0.30389(13) 0.111(2) Uani 1 1 d . . .
H2 H 0.8365 0.5419 0.3107 0.133 Uiso 1 1 calc R U .
C3 C 0.8734(2) 0.5785(3) 0.31600(15) 0.131(3) Uani 1 1 d . . .
C4 C 0.9034(3) 0.5933(3) 0.30421(16) 0.147(3) Uani 1 1 d . . .
H4 H 0.9145 0.6131 0.3119 0.176 Uiso 1 1 calc R U .
C5 C 0.8577(3) 0.5960(3) 0.33969(16) 0.137(3) Uani 1 1 d . . .
C6 C 0.8457(3) 0.5739(3) 0.35808(19) 0.179(4) Uani 1 1 d . . .
H6 H 0.8460 0.5489 0.3562 0.215 Uiso 1 1 calc R U .
C7 C 0.8327(3) 0.5902(3) 0.3801(2) 0.185(5) Uani 1 1 d . . .
H7 H 0.8231 0.5751 0.3924 0.222 Uiso 1 1 calc R U .
C8 C 0.8330(3) 0.6235(3) 0.38449(19) 0.161(4) Uani 1 1 d . . .
C9 C 0.8464(3) 0.6477(3) 0.3664(2) 0.166(4) Uani 1 1 d . . .
H9 H 0.8464 0.6726 0.3690 0.199 Uiso 1 1 calc R U .
C10 C 0.8602(3) 0.6317(4) 0.3440(2) 0.180(5) Uani 1 1 d . . .
H10 H 0.8712 0.6464 0.3320 0.216 Uiso 1 1 calc R U .
C11 C 0.9066(3) 0.8306(3) 0.4654(2) 0.184(5) Uani 1 1 d . . .
H11 H 0.9175 0.8505 0.4731 0.221 Uiso 1 1 calc R U .
C12 C 0.9110(3) 0.7820(4) 0.4383(2) 0.211(6) Uani 1 1 d . . .
H12 H 0.9248 0.7684 0.4271 0.253 Uiso 1 1 calc R U .
C13 C 0.8774(3) 0.7687(3) 0.44556(18) 0.168(4) Uani 1 1 d . . .
C14 C 0.8602(2) 0.7894(2) 0.46416(16) 0.127(3) Uani 1 1 d . . .
H14 H 0.8381 0.7814 0.4704 0.153 Uiso 1 1 calc R U .
C14A C 0.7687(2) 0.5782(2) 0.23765(15) 0.125(3) Uani 1 1 d . . .
C15 C 0.8600(4) 0.7352(3) 0.43623(19) 0.160(4) Uani 1 1 d . . .
C16 C 0.8839(4) 0.7080(4) 0.4268(2) 0.217(7) Uani 1 1 d . . .
H16 H 0.9088 0.7114 0.4276 0.260 Uiso 1 1 calc R U .
C17 C 0.8698(4) 0.6759(3) 0.4162(3) 0.210(6) Uani 1 1 d . . .
H17 H 0.8848 0.6590 0.4085 0.252 Uiso 1 1 calc R U .
C18 C 0.8339(4) 0.6707(4) 0.4179(2) 0.181(5) Uani 1 1 d . . .
C19 C 0.8118(4) 0.6976(4) 0.4274(2) 0.237(8) Uani 1 1 d . . .
H19 H 0.7869 0.6940 0.4276 0.284 Uiso 1 1 calc R U .
C20 C 0.8255(4) 0.7297(4) 0.4366(2) 0.220(7) Uani 1 1 d . . .
H20 H 0.8099 0.7472 0.4431 0.263 Uiso 1 1 calc R U .
C21 C 0.62189(19) 0.55486(18) 0.46041(11) 0.0914(18) Uani 1 1 d . . .
H21 H 0.5996 0.5463 0.4659 0.110 Uiso 1 1 calc R U .
C22 C 0.6693(2) 0.5513(2) 0.43305(12) 0.0995(19) Uani 1 1 d . . .
H22 H 0.6800 0.5407 0.4191 0.119 Uiso 1 1 calc R U .
C23 C 0.6867(2) 0.5784(2) 0.44468(13) 0.108(2) Uani 1 1 d . . .
C24 C 0.6685(2) 0.5951(2) 0.46517(12) 0.103(2) Uani 1 1 d . . .
H24 H 0.6786 0.6150 0.4734 0.123 Uiso 1 1 calc R U .
C25 C 0.7206(2) 0.5937(2) 0.43521(13) 0.112(2) Uani 1 1 d . . .
C26 C 0.7474(3) 0.6089(3) 0.45107(17) 0.145(3) Uani 1 1 d . . .
H26 H 0.7429 0.6098 0.4683 0.174 Uiso 1 1 calc R U .
C27 C 0.7791(3) 0.6221(3) 0.4426(2) 0.166(4) Uani 1 1 d . . .
H27 H 0.7965 0.6301 0.4539 0.199 Uiso 1 1 calc R U .
C28 C 0.7861(3) 0.6239(3) 0.41681(19) 0.157(4) Uani 1 1 d . . .
C29 C 0.7604(3) 0.6109(4) 0.4012(2) 0.195(5) Uani 1 1 d . . .
H29 H 0.7649 0.6119 0.3840 0.234 Uiso 1 1 calc R U .
C30 C 0.7276(3) 0.5961(3) 0.40914(16) 0.156(4) Uani 1 1 d . . .
H30 H 0.7106 0.5880 0.3975 0.187 Uiso 1 1 calc R U .
C31 C 0.8990(3) 0.4463(2) 0.27332(17) 0.134(3) Uani 1 1 d . . .
H31 H 0.9076 0.4556 0.2582 0.160 Uiso 1 1 calc R U .
C32 C 0.9039(3) 0.4071(2) 0.30450(17) 0.144(3) Uani 1 1 d . . .
H32 H 0.9158 0.3879 0.3122 0.172 Uiso 1 1 calc R U .
C33 C 0.8731(2) 0.4213(3) 0.31593(15) 0.132(3) Uani 1 1 d . . .
C34 C 0.8573(2) 0.4486(2) 0.30380(14) 0.114(2) Uani 1 1 d . . .
H34 H 0.8367 0.4591 0.3107 0.137 Uiso 1 1 calc R U .
C35 C 0.8580(3) 0.4041(3) 0.33993(16) 0.140(3) Uani 1 1 d . . .
C36 C 0.8465(3) 0.4272(3) 0.3582(2) 0.177(4) Uani 1 1 d . . .
H36 H 0.8469 0.4522 0.3560 0.212 Uiso 1 1 calc R U .
C37 C 0.8339(3) 0.4107(4) 0.38102(19) 0.182(5) Uani 1 1 d . . .
H37 H 0.8256 0.4255 0.3939 0.218 Uiso 1 1 calc R U .
C38 C 0.8335(3) 0.3754(3) 0.3845(2) 0.173(5) Uani 1 1 d . . .
C39 C 0.8460(3) 0.3527(3) 0.3657(2) 0.166(4) Uani 1 1 d . . .
H39 H 0.8450 0.3276 0.3674 0.199 Uiso 1 1 calc R U .
C40 C 0.8600(3) 0.3686(4) 0.3447(2) 0.181(5) Uani 1 1 d . . .
H40 H 0.8715 0.3539 0.3329 0.217 Uiso 1 1 calc R U .
C41 C 0.62175(19) 0.44484(19) 0.46067(11) 0.0898(17) Uani 1 1 d . . .
H41 H 0.5996 0.4537 0.4663 0.108 Uiso 1 1 calc R U .
C42 C 0.6694(2) 0.4485(2) 0.43293(12) 0.103(2) Uani 1 1 d . . .
H42 H 0.6803 0.4592 0.4191 0.123 Uiso 1 1 calc R U .
C43 C 0.6863(2) 0.4211(2) 0.44455(13) 0.106(2) Uani 1 1 d . . .
C44 C 0.6681(2) 0.4052(2) 0.46509(11) 0.0973(18) Uani 1 1 d . . .
H44 H 0.6785 0.3858 0.4736 0.117 Uiso 1 1 calc R U .
C45 C 0.7211(2) 0.4064(2) 0.43542(13) 0.110(2) Uani 1 1 d . . .
C46 C 0.7283(3) 0.4040(3) 0.40915(16) 0.157(4) Uani 1 1 d . . .
H46 H 0.7116 0.4131 0.3977 0.188 Uiso 1 1 calc R U .
C47 C 0.7597(3) 0.3883(4) 0.4006(2) 0.187(5) Uani 1 1 d . . .
H47 H 0.7635 0.3856 0.3834 0.225 Uiso 1 1 calc R U .
C48 C 0.7854(3) 0.3767(3) 0.4170(2) 0.167(4) Uani 1 1 d . . .
C49 C 0.7797(3) 0.3780(3) 0.4426(2) 0.171(4) Uani 1 1 d . . .
H49 H 0.7972 0.3699 0.4538 0.205 Uiso 1 1 calc R U .
C50 C 0.7467(3) 0.3920(2) 0.45119(17) 0.145(3) Uani 1 1 d . . .
H50 H 0.7420 0.3914 0.4684 0.174 Uiso 1 1 calc R U .
C51 C 0.9062(4) 0.1694(3) 0.4650(2) 0.182(4) Uani 1 1 d . . .
H51 H 0.9169 0.1491 0.4723 0.218 Uiso 1 1 calc R U .
C52 C 0.8605(2) 0.2111(3) 0.46442(15) 0.133(3) Uani 1 1 d . . .
H52 H 0.8385 0.2191 0.4707 0.159 Uiso 1 1 calc R U .
C53 C 0.8778(3) 0.2319(3) 0.4463(2) 0.165(4) Uani 1 1 d . . .
C54 C 0.9110(3) 0.2178(4) 0.4379(2) 0.202(6) Uani 1 1 d . . .
H54 H 0.9242 0.2306 0.4259 0.243 Uiso 1 1 calc R U .
C55 C 0.8615(3) 0.2660(3) 0.43685(19) 0.154(4) Uani 1 1 d . . .
C56 C 0.8839(4) 0.2927(4) 0.4265(2) 0.198(5) Uani 1 1 d . . .
H56 H 0.9088 0.2895 0.4262 0.238 Uiso 1 1 calc R U .
C57 C 0.8693(4) 0.3229(3) 0.4170(2) 0.182(5) Uani 1 1 d . . .
H57 H 0.8845 0.3401 0.4099 0.218 Uiso 1 1 calc R U .
C58 C 0.8334(4) 0.3294(3) 0.4174(2) 0.176(5) Uani 1 1 d . . .
C59 C 0.8126(4) 0.3039(4) 0.4281(2) 0.204(6) Uani 1 1 d . . .
H59 H 0.7878 0.3078 0.4293 0.245 Uiso 1 1 calc R U .
C60 C 0.8273(4) 0.2710(5) 0.4376(2) 0.241(8) Uani 1 1 d . . .
H60 H 0.8121 0.2534 0.4444 0.289 Uiso 1 1 calc R U .
C61 C 0.5558(2) 0.5564(2) 0.41165(12) 0.0955(19) Uani 1 1 d . . .
H61 H 0.5474 0.5480 0.4271 0.115 Uiso 1 1 calc R U .
C62 C 0.5507(2) 0.5961(2) 0.37898(13) 0.109(2) Uani 1 1 d . . .
H62 H 0.5392 0.6157 0.3715 0.131 Uiso 1 1 calc R U .
C63 C 0.5962(2) 0.5515(2) 0.37907(13) 0.111(2) Uani 1 1 d . . .
H63 H 0.6163 0.5406 0.3719 0.133 Uiso 1 1 calc R U .
C64 C 0.5941(3) 0.5937(4) 0.3428(2) 0.211(4) Uani 1 1 d . . .
C65 C 0.5780(3) 0.6164(4) 0.33001(19) 0.211(4) Uani 1 1 d . . .
H65 H 0.5624 0.6325 0.3379 0.253 Uiso 1 1 calc R U .
C66A C 0.5830(7) 0.6190(6) 0.3012(3) 0.168(9) Uani 0.5 1 d . . P
C66B C 0.6123(7) 0.6468(5) 0.3182(4) 0.155(7) Uani 0.5 1 d . . P
C67 C 0.6227(3) 0.6228(3) 0.29785(19) 0.158(4) Uani 1 1 d . . .
C68A C 0.6199(7) 0.5846(9) 0.3017(4) 0.219(15) Uani 0.5 1 d . . P
C68B C 0.6487(5) 0.6141(7) 0.3185(3) 0.164(8) Uani 0.5 1 d . . P
C69 C 0.6159(6) 0.5785(6) 0.3304(4) 0.465(13) Uani 1 1 d . . .
H69 H 0.6313 0.5621 0.3382 0.558 Uiso 1 1 calc R U .
C70 C 0.5794(2) 0.5797(2) 0.36690(13) 0.112(2) Uani 1 1 d . . .
C71 C 0.8308(2) 0.5520(3) 0.22069(16) 0.129(3) Uani 1 1 d . . .
H71 H 0.8524 0.5423 0.2147 0.155 Uiso 1 1 calc R U .
C72 C 0.7840(3) 0.5892(3) 0.21579(15) 0.143(3) Uani 1 1 d . . .
H72 H 0.7717 0.6063 0.2062 0.171 Uiso 1 1 calc R U .
C73 C 0.7865(2) 0.5519(2) 0.25074(14) 0.111(2) Uani 1 1 d . . .
H73 H 0.7764 0.5431 0.2656 0.134 Uiso 1 1 calc R U .
C74 C 0.7337(3) 0.5945(3) 0.24725(18) 0.130(3) Uani 1 1 d . . .
C77 C 0.6701(3) 0.6231(3) 0.26574(18) 0.146(3) Uani 1 1 d . . .
C78 C 0.6846(6) 0.6008(6) 0.2739(4) 0.465(13) Uani 1 1 d . . .
H78 H 0.6849 0.5975 0.2913 0.558 Uiso 1 1 calc R U .
C79A C 0.7067(6) 0.5718(4) 0.2550(3) 0.135(6) Uani 0.5 1 d . . P
C79B C 0.7278(5) 0.5959(5) 0.2728(3) 0.135(6) Uani 0.5 1 d . . P
C81 C 0.5521(3) 0.8302(2) 0.22027(16) 0.132(3) Uani 1 1 d . . .
H81 H 0.5428 0.8518 0.2141 0.158 Uiso 1 1 calc R U .
C82 C 0.5889(3) 0.7848(3) 0.21596(15) 0.139(3) Uani 1 1 d . . .
H82 H 0.6063 0.7728 0.2064 0.167 Uiso 1 1 calc R U .
C83 C 0.5795(3) 0.7689(2) 0.23767(16) 0.129(3) Uani 1 1 d . . .
C84 C 0.5523(2) 0.7866(2) 0.25068(14) 0.118(2) Uani 1 1 d . . .
H84 H 0.5434 0.7763 0.2654 0.142 Uiso 1 1 calc R U .
C85 C 0.5931(3) 0.7334(3) 0.24653(19) 0.146(3) Uani 1 1 d . . .
C86A C 0.6047(8) 0.7079(8) 0.2323(4) 0.214(16) Uani 0.5 1 d . . P
C86B C 0.6292(17) 0.7221(18) 0.2413(10) 0.465(13) Uani 0.5 1 d . . P
C87 C 0.6364(6) 0.6870(6) 0.2497(4) 0.465(13) Uani 1 1 d . . .
H87 H 0.6549 0.6751 0.2412 0.558 Uiso 1 1 calc R U .
C88 C 0.6227(3) 0.6703(3) 0.26605(18) 0.139(3) Uani 1 1 d . . .
C89A C 0.5853(7) 0.6746(6) 0.2641(4) 0.167(9) Uani 0.5 1 d . . P
C89B C 0.6121(6) 0.6941(7) 0.2830(3) 0.158(8) Uani 0.5 1 d . . P
C90A C 0.5708(4) 0.7083(5) 0.2543(3) 0.123(5) Uani 0.5 1 d . . P
C90B C 0.5974(5) 0.7285(5) 0.2737(4) 0.139(6) Uani 0.5 1 d . . P
N1 N 0.86974(17) 0.53930(16) 0.28271(11) 0.1097(17) Uani 1 1 d . . .
N1T N 0.9314(5) 0.5046(4) 0.3324(3) 0.251(5) Uiso 1 1 d D . .
N2 N 0.9170(2) 0.5818(3) 0.28350(15) 0.174(4) Uani 1 1 d . . .
N2T N 0.7971(8) 0.5067(6) 0.4264(5) 0.405(12) Uiso 1 1 d D . .
N3T N 0.6728(6) 0.5006(6) 0.5000 0.251(9) Uiso 1 2 d DS . P
N4 N 0.63693(16) 0.53894(14) 0.44077(9) 0.0940(14) Uani 1 1 d . . .
N4T N 0.9362(6) 0.5011(8) 0.1992(6) 0.379(11) Uiso 1 1 d D . .
N5 N 0.63637(16) 0.58165(15) 0.47245(9) 0.0905(14) Uani 1 1 d . . .
N5T N 0.6812(5) 0.5000(2) 0.3709(4) 0.354(11) Uani 1 1 d D . .
N6 N 0.9244(3) 0.8132(4) 0.4465(2) 0.240(6) Uani 1 1 d . . .
N6T N 0.6962(3) 0.3046(3) 0.5000 0.146(4) Uani 1 2 d DS T P
N7 N 0.8741(2) 0.8201(2) 0.47325(13) 0.140(2) Uani 1 1 d . . .
N7T N 0.3565(5) 0.3760(5) 0.3979(3) 0.306(8) Uiso 1 1 d D . .
N8 N 0.9169(2) 0.4199(3) 0.28343(15) 0.176(4) Uani 1 1 d . . .
N9 N 0.86969(17) 0.46104(16) 0.28284(12) 0.1104(17) Uani 1 1 d . . .
N10 N 0.8183(2) 0.3628(3) 0.40786(17) 0.195(4) Uani 1 1 d . . .
N11 N 0.63694(16) 0.46084(15) 0.44087(10) 0.0987(15) Uani 1 1 d . . .
N12 N 0.63574(16) 0.41794(15) 0.47250(9) 0.0906(14) Uani 1 1 d . . .
N13 N 0.9241(3) 0.1868(3) 0.4466(2) 0.236(6) Uani 1 1 d . . .
N14 N 0.8743(2) 0.1798(2) 0.47333(14) 0.142(2) Uani 1 1 d . . .
N15 N 0.81792(18) 0.53863(17) 0.24278(11) 0.1129(18) Uani 1 1 d . . .
N16 N 0.8156(2) 0.5772(2) 0.20720(13) 0.142(2) Uani 1 1 d . . .
N17 N 0.6364(2) 0.6367(2) 0.27633(14) 0.159(3) Uani 1 1 d . . .
N18 N 0.58348(17) 0.53956(14) 0.40152(10) 0.0973(15) Uani 1 1 d . . .
N19 N 0.53914(14) 0.58393(16) 0.40157(9) 0.0924(14) Uani 1 1 d . . .
N20 N 0.5769(2) 0.8144(2) 0.20682(13) 0.147(3) Uani 1 1 d . . .
N21 N 0.53839(16) 0.81776(18) 0.24295(11) 0.1133(18) Uani 1 1 d . . .
N22 N 0.8178(2) 0.6368(3) 0.40808(16) 0.180(4) Uani 1 1 d . . .
O1T O 0.9562(15) 0.514(3) 0.3252(17) 1.31(10) Uiso 1 1 d D . .
O2T O 0.9001(5) 0.4983(4) 0.3469(3) 0.335(7) Uiso 1 1 d D . .
O3T O 0.9373(15) 0.4687(9) 0.3455(8) 0.77(3) Uiso 1 1 d D . .
O4T O 0.7802(9) 0.4751(10) 0.4381(6) 0.68(2) Uiso 1 1 d D . .
O5T O 0.8313(6) 0.4977(7) 0.4198(5) 0.480(14) Uiso 1 1 d D . .
O6T O 0.7755(10) 0.5067(14) 0.4015(7) 0.88(4) Uiso 1 1 d D . .
O7T O 0.6913(4) 0.5012(5) 0.4789(3) 0.395(9) Uiso 1 1 d D . .
O8T O 0.6356(4) 0.4997(2) 0.5000 0.187(4) Uani 1 2 d DS T P
O9T O 0.9077(2) 0.50014(16) 0.22344(19) 0.197(3) Uani 1 1 d . . .
O10T O 0.8955(3) 0.4997(3) 0.1893(3) 0.260(4) Uiso 1 1 d D . .
O11T O 0.9578(14) 0.500(2) 0.1867(9) 0.83(4) Uiso 1 1 d D . .
O12T O 0.7033(8) 0.4693(7) 0.3599(6) 0.583(18) Uiso 1 1 d D . .
O13T O 0.7050(9) 0.5297(7) 0.3627(6) 0.608(19) Uiso 1 1 d D . .
O14T O 0.6527(7) 0.5013(10) 0.3543(8) 0.68(2) Uiso 1 1 d D . .
O15T O 0.6860(11) 0.2765(12) 0.5000 0.50(2) Uiso 1 2 d S . P
O16T O 0.7284(11) 0.3225(17) 0.5000 0.83(5) Uiso 1 2 d DS . P
O17T O 0.6685(6) 0.3287(6) 0.5000 0.307(9) Uani 1 2 d S T P
O18T O 0.3499(4) 0.3493(4) 0.4206(3) 0.414(14) Uani 1 1 d D . .
O19T O 0.3858(4) 0.3497(4) 0.3923(3) 0.310(6) Uiso 1 1 d . . .
O20T O 0.38557(18) 0.38576(18) 0.41968(12) 0.150(2) Uani 1 1 d D . .
Pd1 Pd 0.84373(2) 0.49997(2) 0.26267(2) 0.1025(2) Uani 1 1 d . . .
Pd2 Pd 0.61025(2) 0.50002(2) 0.42096(2) 0.0918(2) Uani 1 1 d . . .
Pd3 Pd 0.84789(3) 0.84800(3) 0.5000 0.1265(4) Uani 1 2 d S T P
Pd4 Pd 0.60850(2) 0.39146(2) 0.5000 0.0935(3) Uani 1 2 d S T P
C75A C 0.7077(6) 0.6053(7) 0.2322(3) 0.136(6) Uani 0.5 1 d . . P
C75B C 0.7280(6) 0.6320(8) 0.2440(4) 0.153(8) Uani 0.5 1 d . . P
C76A C 0.6961(8) 0.6495(6) 0.2563(4) 0.174(10) Uani 0.5 1 d . . P
C76B C 0.6765(8) 0.6201(8) 0.2410(4) 0.186(12) Uani 0.5 1 d . . P

loop_
_atom_site_aniso_label
_atom_site_aniso_U_11
_atom_site_aniso_U_22
_atom_site_aniso_U_33
_atom_site_aniso_U_23
_atom_site_aniso_U_13
_atom_site_aniso_U_12
C1 0.164(8) 0.139(7) 0.122(6) -0.022(6) 0.058(6) -0.050(6)
C2 0.135(6) 0.110(5) 0.088(5) -0.019(4) 0.037(4) -0.028(5)
C3 0.139(7) 0.159(7) 0.093(5) 0.002(5) 0.042(5) -0.059(6)
C4 0.176(8) 0.155(7) 0.110(6) -0.028(5) 0.053(6) -0.059(6)
C5 0.166(8) 0.143(8) 0.101(6) -0.020(5) 0.045(5) -0.069(6)
C6 0.228(11) 0.175(9) 0.136(8) -0.048(7) 0.076(8) -0.050(8)
C7 0.231(11) 0.174(10) 0.150(9) -0.048(8) 0.104(8) -0.087(9)
C8 0.188(9) 0.156(9) 0.139(8) -0.076(7) 0.066(7) -0.070(7)
C9 0.193(9) 0.141(8) 0.164(9) -0.046(7) 0.066(8) -0.061(7)
C10 0.201(10) 0.190(11) 0.149(9) -0.045(8) 0.080(8) -0.072(8)
C11 0.171(10) 0.208(11) 0.173(10) -0.017(9) 0.039(8) -0.081(9)
C12 0.210(11) 0.208(11) 0.215(12) -0.094(10) 0.096(10) -0.123(10)
C13 0.186(9) 0.191(10) 0.127(7) -0.049(7) 0.060(7) -0.090(8)
C14 0.143(7) 0.125(6) 0.114(6) -0.014(5) 0.002(5) -0.044(5)
C14A 0.130(6) 0.143(7) 0.103(6) 0.016(5) 0.033(5) 0.009(5)
C15 0.174(10) 0.170(9) 0.137(8) -0.053(7) 0.064(7) -0.064(8)
C16 0.211(12) 0.255(14) 0.184(11) -0.075(10) 0.086(10) -0.129(12)
C17 0.175(11) 0.190(11) 0.265(15) -0.086(10) 0.077(10) -0.084(9)
C18 0.197(11) 0.212(12) 0.135(8) -0.063(8) 0.070(7) -0.093(10)
C19 0.241(13) 0.276(15) 0.194(11) -0.148(11) 0.107(10) -0.152(12)
C20 0.209(12) 0.297(17) 0.153(9) -0.062(10) 0.066(9) -0.145(12)
C21 0.118(5) 0.096(5) 0.060(4) 0.011(3) -0.003(4) -0.002(4)
C22 0.108(5) 0.125(6) 0.065(4) 0.003(4) 0.011(4) 0.003(4)
C23 0.126(6) 0.125(6) 0.073(4) -0.008(4) -0.001(4) -0.014(5)
C24 0.111(5) 0.133(6) 0.065(4) 0.010(4) -0.003(4) -0.006(5)
C25 0.106(5) 0.150(6) 0.082(5) -0.025(4) 0.017(4) -0.014(5)
C26 0.158(8) 0.167(8) 0.109(6) -0.029(6) 0.029(6) -0.048(6)
C27 0.131(7) 0.201(10) 0.164(9) -0.058(7) 0.060(7) -0.061(7)
C28 0.167(9) 0.187(9) 0.116(7) -0.062(6) 0.050(7) -0.074(7)
C29 0.194(11) 0.263(13) 0.127(8) -0.043(9) 0.070(8) -0.083(10)
C30 0.167(8) 0.213(10) 0.087(5) -0.037(6) 0.038(5) -0.065(7)
C31 0.163(8) 0.119(6) 0.119(6) 0.023(5) 0.058(6) 0.043(6)
C32 0.167(8) 0.141(7) 0.123(7) 0.019(5) 0.043(6) 0.049(6)
C33 0.127(6) 0.171(8) 0.098(5) -0.007(6) 0.043(5) 0.051(6)
C34 0.134(6) 0.115(6) 0.094(5) 0.024(4) 0.032(5) 0.022(5)
C35 0.171(8) 0.142(8) 0.107(6) 0.019(6) 0.054(6) 0.064(6)
C36 0.195(10) 0.192(10) 0.144(8) 0.045(8) 0.074(8) 0.040(8)
C37 0.208(10) 0.210(11) 0.127(7) 0.067(8) 0.084(7) 0.078(9)
C38 0.198(10) 0.173(9) 0.147(9) 0.091(8) 0.074(7) 0.072(8)
C39 0.194(9) 0.149(8) 0.156(9) 0.050(7) 0.074(8) 0.066(7)
C40 0.198(10) 0.187(11) 0.158(9) 0.046(8) 0.085(8) 0.067(8)
C41 0.115(5) 0.098(5) 0.056(3) -0.008(3) 0.003(3) -0.010(4)
C42 0.104(5) 0.134(6) 0.071(4) -0.002(4) 0.015(4) 0.001(5)
C43 0.122(6) 0.124(6) 0.073(4) 0.011(4) -0.008(4) 0.020(5)
C44 0.105(5) 0.122(5) 0.065(4) -0.003(4) -0.001(3) 0.000(4)
C45 0.106(5) 0.141(6) 0.084(5) 0.032(4) 0.012(4) 0.027(5)
C46 0.171(9) 0.203(9) 0.097(6) 0.035(6) 0.043(6) 0.056(7)
C47 0.188(10) 0.251(13) 0.123(8) 0.063(8) 0.062(8) 0.084(10)
C48 0.196(10) 0.181(9) 0.123(7) 0.068(7) 0.062(8) 0.081(8)
C49 0.147(8) 0.194(10) 0.171(10) 0.076(8) 0.062(7) 0.064(7)
C50 0.170(9) 0.154(7) 0.112(6) 0.024(5) 0.046(6) 0.038(6)
C51 0.179(10) 0.216(12) 0.150(9) 0.012(8) 0.029(8) 0.081(9)
C52 0.143(7) 0.146(7) 0.109(6) 0.037(5) 0.037(5) 0.054(6)
C53 0.170(9) 0.178(9) 0.146(8) 0.026(7) 0.042(7) 0.075(8)
C54 0.165(9) 0.215(11) 0.227(13) 0.096(10) 0.086(9) 0.094(9)
C55 0.154(9) 0.162(8) 0.145(8) 0.045(7) 0.054(7) 0.063(7)
C56 0.200(11) 0.215(12) 0.181(10) 0.071(10) 0.077(9) 0.086(11)
C57 0.177(11) 0.175(10) 0.194(11) 0.073(8) 0.061(8) 0.057(8)
C58 0.175(10) 0.198(11) 0.155(9) 0.069(8) 0.083(8) 0.077(9)
C59 0.200(11) 0.228(12) 0.184(10) 0.092(10) 0.083(9) 0.098(10)
C60 0.217(13) 0.343(19) 0.162(10) 0.097(11) 0.077(9) 0.165(14)
C61 0.116(6) 0.109(5) 0.061(4) -0.011(4) -0.002(4) -0.013(4)
C62 0.106(5) 0.146(6) 0.076(4) 0.024(4) 0.006(4) -0.001(5)
C63 0.138(6) 0.122(6) 0.074(4) -0.002(4) 0.018(4) -0.013(5)
C64 0.222(8) 0.275(10) 0.137(6) 0.112(6) 0.087(6) 0.138(7)
C65 0.222(8) 0.275(10) 0.137(6) 0.112(6) 0.087(6) 0.138(7)
C66A 0.22(2) 0.21(2) 0.082(11) 0.048(12) 0.039(13) 0.075(18)
C66B 0.20(2) 0.135(14) 0.130(15) 0.018(12) 0.038(15) -0.002(14)
C67 0.175(10) 0.183(10) 0.115(8) 0.047(7) 0.049(7) 0.075(8)
C68A 0.23(3) 0.32(3) 0.108(14) 0.109(19) 0.106(17) 0.16(2)
C68B 0.142(15) 0.27(3) 0.077(10) 0.050(13) 0.010(10) -0.041(17)
C69 0.512(18) 0.492(17) 0.392(14) 0.347(14) 0.367(15) 0.385(16)
C70 0.124(6) 0.131(6) 0.082(4) 0.024(4) 0.017(4) 0.030(5)
C71 0.130(7) 0.158(8) 0.099(6) 0.002(5) 0.043(5) 0.000(6)
C72 0.155(8) 0.173(8) 0.100(6) 0.034(5) 0.048(6) 0.033(6)
C73 0.124(6) 0.115(6) 0.095(5) 0.014(4) 0.018(5) 0.017(5)
C74 0.131(7) 0.148(8) 0.111(7) 0.030(6) 0.027(6) 0.029(6)
C77 0.159(8) 0.140(7) 0.138(8) 0.064(6) 0.044(6) 0.059(6)
C78 0.512(18) 0.492(17) 0.392(14) 0.347(14) 0.367(15) 0.385(16)
C79A 0.196(18) 0.101(11) 0.108(12) -0.012(9) 0.032(12) -0.045(12)
C79B 0.127(13) 0.153(15) 0.123(13) 0.010(11) 0.049(11) 0.046(11)
C81 0.155(8) 0.132(7) 0.108(6) 0.045(5) -0.004(6) -0.020(6)
C82 0.169(8) 0.150(7) 0.097(6) 0.050(5) 0.034(5) 0.034(6)
C83 0.148(7) 0.133(7) 0.107(6) 0.025(5) 0.011(5) 0.019(6)
C84 0.129(6) 0.132(6) 0.093(5) 0.030(5) 0.016(5) 0.017(5)
C85 0.161(9) 0.155(8) 0.122(7) 0.051(7) 0.032(6) 0.028(7)
C86A 0.30(3) 0.23(3) 0.109(14) 0.063(14) 0.105(17) 0.19(3)
C86B 0.512(18) 0.492(17) 0.392(14) 0.347(14) 0.367(15) 0.385(16)
C87 0.512(18) 0.492(17) 0.392(14) 0.347(14) 0.367(15) 0.385(16)
C88 0.147(8) 0.149(8) 0.123(7) 0.046(6) 0.051(6) 0.049(6)
C89A 0.21(2) 0.166(18) 0.119(15) 0.076(14) 0.081(16) 0.078(18)
C89B 0.168(17) 0.22(2) 0.087(11) 0.050(13) 0.028(12) 0.111(16)
C90A 0.103(11) 0.148(15) 0.117(12) 0.036(11) 0.011(9) -0.004(10)
C90B 0.156(15) 0.124(13) 0.136(15) 0.022(11) 0.010(12) 0.026(12)
N1 0.117(4) 0.111(4) 0.101(4) 0.011(3) 0.035(3) -0.003(3)
N2 0.199(8) 0.199(8) 0.124(6) -0.058(6) 0.078(6) -0.077(7)
N4 0.111(4) 0.103(4) 0.068(3) -0.004(3) 0.007(3) 0.002(3)
N5 0.121(4) 0.093(4) 0.057(3) 0.001(3) 0.000(3) -0.009(3)
N5T 0.45(2) 0.067(5) 0.55(3) -0.007(9) -0.27(2) -0.006(8)
N6 0.213(10) 0.267(12) 0.239(11) -0.081(10) 0.121(9) -0.137(9)
N6T 0.144(8) 0.134(8) 0.161(9) 0.000 0.000 0.074(7)
N7 0.152(6) 0.146(6) 0.122(5) -0.007(4) 0.018(5) -0.052(5)
N8 0.205(8) 0.195(8) 0.129(6) 0.058(6) 0.085(6) 0.068(7)
N9 0.119(5) 0.114(4) 0.098(4) -0.013(3) 0.032(4) -0.003(4)
N10 0.180(7) 0.242(9) 0.163(7) 0.116(7) 0.086(6) 0.101(7)
N11 0.117(4) 0.106(4) 0.073(3) -0.002(3) 0.007(3) 0.003(3)
N12 0.110(4) 0.100(4) 0.062(3) 0.001(3) 0.000(3) 0.008(3)
N13 0.232(11) 0.250(11) 0.225(11) 0.086(9) 0.121(9) 0.142(9)
N14 0.142(6) 0.164(7) 0.121(5) -0.013(5) 0.007(5) 0.052(5)
N15 0.122(5) 0.117(4) 0.100(4) -0.003(3) 0.021(4) 0.001(4)
N16 0.164(7) 0.157(6) 0.105(5) 0.041(5) 0.026(5) 0.038(5)
N17 0.181(7) 0.176(7) 0.121(5) 0.064(5) 0.069(5) 0.083(6)
N18 0.119(4) 0.098(4) 0.075(3) -0.010(3) 0.000(3) -0.010(3)
N19 0.092(4) 0.115(4) 0.070(3) 0.003(3) 0.001(3) 0.002(3)
N20 0.172(7) 0.172(7) 0.099(5) 0.040(5) 0.053(5) 0.058(5)
N21 0.114(4) 0.132(5) 0.093(4) 0.030(4) -0.005(3) 0.009(4)
N22 0.172(7) 0.214(8) 0.153(7) -0.090(6) 0.081(6) -0.082(6)
O8T 0.327(16) 0.138(7) 0.095(5) 0.000 0.000 -0.007(8)
O9T 0.219(7) 0.100(4) 0.271(10) 0.002(5) 0.038(7) -0.005(4)
O17T 0.38(2) 0.42(3) 0.125(9) 0.000 0.000 0.11(2)
O18T 0.47(2) 0.371(18) 0.41(2) -0.202(17) -0.29(2) 0.222(18)
O20T 0.155(5) 0.165(5) 0.130(5) 0.016(4) 0.009(4) 0.007(4)
Pd1 0.1150(4) 0.1017(4) 0.0908(4) 0.0007(3) 0.0280(3) 0.0000(3)
Pd2 0.1085(4) 0.1029(4) 0.0640(3) 0.0000(2) 0.0040(2) 0.0000(3)
Pd3 0.1440(8) 0.1438(8) 0.0917(6) 0.000 0.000 -0.0466(6)
Pd4 0.1125(6) 0.1119(6) 0.0562(4) 0.000 0.000 0.0085(4)
C75A 0.131(16) 0.19(2) 0.083(11) 0.036(12) 0.016(11) 0.033(15)
C75B 0.113(14) 0.21(2) 0.138(16) 0.084(16) 0.031(12) 0.077(15)
C76A 0.26(3) 0.128(16) 0.130(16) 0.044(13) 0.074(18) 0.052(18)
C76B 0.25(3) 0.20(2) 0.112(15) 0.083(15) 0.107(17) 0.10(2)

loop_
_atom_type_symbol
_atom_type_description
_atom_type_scat_dispersion_real
_atom_type_scat_dispersion_imag
_atom_type_scat_source
C C 0.0033 0.0016 'International Tables Vol C Tables 4.2.6.8 and 6.1.1.4'
N N 0.0061 0.0033 'International Tables Vol C Tables 4.2.6.8 and 6.1.1.4'
O O 0.0106 0.0060 'International Tables Vol C Tables 4.2.6.8 and 6.1.1.4'
Pd Pd -0.9988 1.0072 'International Tables Vol C Tables 4.2.6.8 and 6.1.1.4'
H H 0.0000 0.0000 'International Tables Vol C Tables 4.2.6.8 and 6.1.1.4'

loop_
_geom_angle_atom_site_label_1
_geom_angle_atom_site_label_2
_geom_angle_atom_site_label_3
_geom_angle
_geom_angle_site_symmetry_1
_geom_angle_site_symmetry_3
N1 C1 N2 126.5(8) . .
N1 C2 C3 122.3(7) . .
C2 C3 C4 115.7(7) . .
C2 C3 C5 123.3(7) . .
C4 C3 C5 120.5(8) . .
N2 C4 C3 124.8(8) . .
C10 C5 C6 119.6(9) . .
C10 C5 C3 122.0(8) . .
C6 C5 C3 117.7(9) . .
C7 C6 C5 117.3(10) . .
C8 C7 C6 125.1(10) . .
C7 C8 C9 120.0(8) . .
C7 C8 N22 119.2(10) . .
C9 C8 N22 120.8(10) . .
C8 C9 C10 115.9(9) . .
C5 C10 C9 121.6(9) . .
N7 C11 N6 121.8(10) . .
N6 C12 C13 123.2(10) . .
C14 C13 C12 114.1(9) . .
C14 C13 C15 119.7(9) . .
C12 C13 C15 126.1(10) . .
N7 C14 C13 122.9(8) . .
C73 C14A C72 116.9(8) . .
C73 C14A C74 121.5(7) . .
C72 C14A C74 121.6(9) . .
C20 C15 C16 120.1(11) . .
C20 C15 C13 123.7(12) . .
C16 C15 C13 116.1(11) . .
C17 C16 C15 120.4(12) . .
C16 C17 C18 117.1(12) . .
C19 C18 C17 120.3(11) . .
C19 C18 N22 120.1(11) . .
C17 C18 N22 119.6(12) . .
C20 C19 C18 122.3(13) . .
C15 C20 C19 119.4(14) . .
N5 C21 N4 123.9(6) . .
C23 C22 N4 122.7(6) . .
C22 C23 C24 116.7(7) . .
C22 C23 C25 122.8(7) . .
C24 C23 C25 120.1(7) . .
N5 C24 C23 118.6(7) . .
C26 C25 C30 115.5(7) . .
C26 C25 C23 123.1(7) . .
C30 C25 C23 121.3(7) . .
C25 C26 C27 123.5(8) . .
C28 C27 C26 120.5(10) . .
C27 C28 C29 117.2(9) . .
C27 C28 N22 121.1(10) . .
C29 C28 N22 121.6(9) . .
C30 C29 C28 124.3(9) . .
C29 C30 C25 118.8(9) . .
N8 C31 N9 124.9(8) . .
N8 C32 C33 122.6(9) . .
C34 C33 C32 115.6(8) . .
C34 C33 C35 124.0(7) . .
C32 C33 C35 120.4(8) . .
N9 C34 C33 122.2(7) . .
C40 C35 C36 119.8(9) . .
C40 C35 C33 123.0(8) . .
C36 C35 C33 116.6(9) . .
C37 C36 C35 116.0(10) . .
C38 C37 C36 122.8(10) . .
C37 C38 C39 119.9(8) . .
C37 C38 N10 116.3(11) . .
C39 C38 N10 123.7(11) . .
C38 C39 C40 117.0(10) . .
C35 C40 C39 123.9(10) . .
N12 C41 N11 124.1(6) . .
N11 C42 C43 121.6(7) . .
C42 C43 C44 116.8(7) . .
C42 C43 C45 122.0(7) . .
C44 C43 C45 121.1(7) . .
N12 C44 C43 120.3(7) . .
C50 C45 C46 116.5(7) . .
C50 C45 C43 122.9(7) . .
C46 C45 C43 120.4(7) . .
C47 C46 C45 120.4(9) . .
C46 C47 C48 120.8(10) . .
N10 C48 C47 119.9(9) . .
N10 C48 C49 119.1(10) . .
C47 C48 C49 121.0(9) . .
C50 C49 C48 118.1(10) . .
C45 C50 C49 122.9(8) . .
N14 C51 N13 123.0(10) . .
N14 C52 C53 123.1(8) . .
C52 C53 C55 121.2(9) . .
C52 C53 C54 114.5(9) . .
C55 C53 C54 124.3(10) . .
N13 C54 C53 121.9(10) . .
C60 C55 C56 119.6(11) . .
C60 C55 C53 121.0(12) . .
C56 C55 C53 119.4(11) . .
C57 C56 C55 119.9(11) . .
C56 C57 C58 122.7(11) . .
C59 C58 C57 116.2(10) . .
C59 C58 N10 121.9(11) . .
C57 C58 N10 121.8(11) . .
C58 C59 C60 122.3(12) . .
C55 C60 C59 119.2(14) . .
N18 C61 N19 124.6(6) . .
N19 C62 C70 120.7(7) . .
N18 C63 C70 120.4(7) . .
C69 C64 C65 109.8(11) . .
C69 C64 C70 124.5(10) . .
C65 C64 C70 122.6(9) . .
C64 C65 C66A 122.2(12) . .
C64 C65 C66B 106.1(13) . .
C66A C65 C66B 62.2(12) . .
C64 C65 C69 34.3(7) . .
C66A C65 C69 88.2(10) . .
C66B C65 C69 87.1(10) . .
C67 C66A C65 104.0(16) . .
C67 C66A C66B 52.7(12) . .
C65 C66A C66B 66.1(12) . .
C67 C66A C68A 49.0(13) . .
C65 C66A C68A 91.8(11) . .
C66B C66A C68A 86.6(18) . .
C67 C66B C65 93.8(13) . .
C67 C66B C68B 53.2(10) . .
C65 C66B C68B 96.0(11) . .
C67 C66B C66A 54.4(11) . .
C65 C66B C66A 51.7(9) . .
C68B C66B C66A 94.1(14) . .
N17 C67 C66B 120.1(12) . .
N17 C67 C68B 117.5(11) . .
C66B C67 C68B 75.7(14) . .
N17 C67 C68A 121.4(11) . .
C66B C67 C68A 118.4(12) . .
C68B C67 C68A 74.3(15) . .
N17 C67 C66A 120.5(11) . .
C66B C67 C66A 73.0(12) . .
C68B C67 C66A 121.8(11) . .
C68A C67 C66A 79.4(15) . .
C67 C68A C69 107(2) . .
C67 C68A C68B 54.5(17) . .
C69 C68A C68B 69.5(18) . .
C67 C68A C66A 51.6(11) . .
C69 C68A C66A 92.5(11) . .
C68B C68A C66A 91.6(19) . .
C67 C68B C68A 51.2(10) . .
C67 C68B C66B 51.0(11) . .
C68A C68B C66B 87.6(13) . .
C67 C68B C69 89.0(13) . .
C68A C68B C69 49.8(12) . .
C66B C68B C69 89.4(11) . .
C64 C69 C68A 123.1(14) . .
C64 C69 C68B 106.9(19) . .
C68A C69 C68B 60.7(15) . .
C64 C69 C65 35.9(6) . .
C68A C69 C65 87.4(10) . .
C68B C69 C65 87.6(11) . .
C62 C70 C63 117.4(6) . .
C62 C70 C64 122.0(7) . .
C63 C70 C64 120.4(7) . .
N16 C71 N15 125.7(8) . .
N16 C72 C14A 124.0(9) . .
N15 C73 C14A 121.3(7) . .
C75A C74 C79A 80.5(15) . .
C75A C74 C79B 118.3(12) . .
C79A C74 C79B 67.1(11) . .
C75A C74 C14A 122.7(11) . .
C79A C74 C14A 118.7(11) . .
C79B C74 C14A 118.9(10) . .
C75A C74 C75B 61.2(12) . .
C79A C74 C75B 121.9(13) . .
C79B C74 C75B 93.3(14) . .
C14A C74 C75B 118.5(11) . .
C76A C77 C78 109.0(18) . .
C76A C77 C76B 66.7(14) . .
C78 C77 C76B 104.3(15) . .
C76A C77 N17 117.8(11) . .
C78 C77 N17 122.2(10) . .
C76B C77 N17 123.9(14) . .
C77 C78 C79A 119.1(17) . .
C77 C78 C76B 42.7(11) . .
C79A C78 C76B 76.4(12) . .
C74 C79A C78 98.3(13) . .
C74 C79A C79B 56.8(10) . .
C78 C79A C79B 60.1(13) . .
C74 C79A C75A 48.4(10) . .
C78 C79A C75A 88.6(12) . .
C79B C79A C75A 90.4(13) . .
C74 C79B C79A 56.2(10) . .
N20 C81 N21 126.0(8) . .
N20 C82 C83 127.6(9) . .
C84 C83 C82 114.4(8) . .
C84 C83 C85 120.4(8) . .
C82 C83 C85 124.9(9) . .
N21 C84 C83 122.4(7) . .
C86B C85 C90A 116(3) . .
C86B C85 C86A 50(4) . .
C90A C85 C86A 82.9(18) . .
C86B C85 C83 121(2) . .
C90A C85 C83 120.9(11) . .
C86A C85 C83 125.1(12) . .
C86B C85 C90B 93(2) . .
C90A C85 C90B 70.8(11) . .
C86A C85 C90B 117.1(13) . .
C83 C85 C90B 117.4(11) . .
C86B C86A C85 71(3) . .
C86B C86A C87 55(3) . .
C85 C86A C87 104.0(19) . .
C86B C86A C90A 107(3) . .
C85 C86A C90A 49.1(10) . .
C87 C86A C90A 97.8(13) . .
C86A C86B C85 59(3) . .
C86A C86B C87 82(5) . .
C85 C86B C87 113(4) . .
C88 C87 C86B 129.8(18) . .
C88 C87 C86A 110.2(18) . .
C86B C87 C86A 43(4) . .
C88 C87 C89A 39.4(10) . .
C86B C87 C89A 99(2) . .
C86A C87 C89A 70.9(14) . .
C87 C88 C89A 108.1(15) . .
C87 C88 C89B 106.3(17) . .
C89A C88 C89B 71.4(13) . .
C87 C88 N17 125.2(10) . .
C89A C88 N17 118.1(11) . .
C89B C88 N17 114.7(10) . .
C88 C89A C90A 119.4(18) . .
C88 C89A C89B 52.0(13) . .
C90A C89A C89B 94.0(18) . .
C88 C89A C90B 83.0(16) . .
C90A C89A C90B 49.8(11) . .
C89B C89A C90B 44.2(11) . .
C88 C89A C87 32.5(7) . .
C90A C89A C87 90.8(12) . .
C89B C89A C87 64.3(15) . .
C90B C89A C87 71.8(13) . .
C90B C89B C88 117.2(15) . .
C90B C89B C89A 87.1(15) . .
C88 C89B C89A 56.6(13) . .
C85 C90A C89A 119.2(16) . .
C85 C90A C90B 59.1(11) . .
C89A C90A C90B 86.7(16) . .
C85 C90A C86A 48.0(13) . .
C89A C90A C86A 88.1(13) . .
C90B C90A C86A 89.7(16) . .
C89B C90B C85 118.7(15) . .
C89B C90B C90A 92.3(16) . .
C85 C90B C90A 50.1(9) . .
C89B C90B C89A 48.7(12) . .
C85 C90B C89A 81.6(12) . .
C90A C90B C89A 43.5(10) . .
C1 N1 C2 117.2(7) . .
C1 N1 Pd1 119.8(6) . .
C2 N1 Pd1 122.8(5) . .
O1T N1T O2T 166(7) . .
O1T N1T O3T 110(7) . .
O2T N1T O3T 74(2) . .
C1 N2 C4 113.5(8) . .
O4T N2T O5T 108(2) . .
O4T N2T O6T 98.3(15) . .
O5T N2T O6T 105(2) . .
O7T N3T O7T 117(2) . 10_556
O7T N3T O8T 121.3(12) . .
O7T N3T O8T 121.3(12) 10_556 .
C21 N4 C22 117.6(6) . .
C21 N4 Pd2 121.3(5) . .
C22 N4 Pd2 120.9(5) . .
O11T N4T O9T 168(5) . .
O11T N4T O10T 121(5) . .
O9T N4T O10T 69.9(13) . .
C21 N5 C24 120.4(6) . .
C21 N5 Pd4 121.1(5) . 3_655
C24 N5 Pd4 118.1(5) . 3_655
O14T N5T O13T 104(2) . .
O14T N5T O12T 100.9(17) . .
O13T N5T O12T 97.0(17) . .
C12 N6 C11 118.2(9) . .
O16T N6T O15T 139(4) . .
O16T N6T O17T 110(3) . .
O15T N6T O17T 111(3) . .
C11 N7 C14 118.9(9) . .
C11 N7 Pd3 120.4(8) . .
C14 N7 Pd3 120.6(6) . .
O19T N7T O20T 78.8(10) . .
O19T N7T O18T 81.9(13) . .
O20T N7T O18T 72.3(10) . .
C31 N8 C32 116.1(8) . .
C34 N9 C31 118.6(7) . .
C34 N9 Pd1 122.7(5) . .
C31 N9 Pd1 118.6(6) . .
C48 N10 C38 121.1(8) . .
C48 N10 C58 121.6(8) . .
C38 N10 C58 115.3(8) . .
C42 N11 C41 118.1(6) . .
C42 N11 Pd2 120.4(5) . .
C41 N11 Pd2 121.3(5) . .
C41 N12 C44 119.1(6) . .
C41 N12 Pd4 121.8(5) . .
C44 N12 Pd4 118.9(5) . .
C54 N13 C51 119.2(9) . .
C51 N14 C52 117.9(9) . .
C51 N14 Pd3 121.6(8) . 11_566
C52 N14 Pd3 120.4(6) . 11_566
C73 N15 C71 116.6(7) . .
C73 N15 Pd1 120.5(5) . .
C71 N15 Pd1 123.0(6) . .
C72 N16 C71 115.4(7) . .
C67 N17 C88 120.8(7) . .
C67 N17 C77 121.2(7) . .
C88 N17 C77 116.6(7) . .
C61 N18 C63 118.4(6) . .
C61 N18 Pd2 120.5(5) . .
C63 N18 Pd2 120.7(5) . .
C62 N19 C61 118.4(6) . .
C62 N19 Pd2 121.2(5) . 3_655
C61 N19 Pd2 120.1(5) . 3_655
C82 N20 C81 114.9(7) . .
C81 N21 C84 114.6(7) . .
C81 N21 Pd1 123.7(6) . 3_655
C84 N21 Pd1 121.8(5) . 3_655
C28 N22 C18 121.8(8) . .
C28 N22 C8 120.8(8) . .
C18 N22 C8 115.6(8) . .
N1T O1T O2T 8(4) . .
N1T O2T O1T 6(3) . .
N2T O4T O5T 34.3(14) . .
N2T O5T O4T 37.6(10) . .
O13T O12T N5T 40.7(13) . .
O13T O12T O14T 60.2(7) . .
N5T O12T O14T 37.3(12) . .
O14T O13T O12T 59.8(7) . .
O14T O13T N5T 36.6(12) . .
O12T O13T N5T 42.3(8) . .
N5T O14T O13T 39.6(13) . .
N5T O14T O12T 41.8(9) . .
O13T O14T O12T 60.0(7) . .
N21 Pd1 N1 179.5(3) 4_565 .
N21 Pd1 N9 90.1(2) 4_565 .
N1 Pd1 N9 90.3(2) . .
N21 Pd1 N15 90.0(3) 4_565 .
N1 Pd1 N15 89.6(2) . .
N9 Pd1 N15 179.8(3) . .
N18 Pd2 N19 91.2(2) . 4_565
N18 Pd2 N4 89.5(2) . .
N19 Pd2 N4 179.3(2) 4_565 .
N18 Pd2 N11 179.2(2) . .
N19 Pd2 N11 89.4(2) 4_565 .
N4 Pd2 N11 89.9(2) . .
N14 Pd3 N14 90.4(4) 12_656 3_655
N14 Pd3 N7 89.6(3) 12_656 10_556
N14 Pd3 N7 177.6(3) 3_655 10_556
N14 Pd3 N7 177.6(3) 12_656 .
N14 Pd3 N7 89.6(3) 3_655 .
N7 Pd3 N7 90.3(5) 10_556 .
N12 Pd4 N12 92.4(3) . 10_556
N12 Pd4 N5 88.09(19) . 4_565
N12 Pd4 N5 178.6(3) 10_556 4_565
N12 Pd4 N5 178.6(3) . 11_566
N12 Pd4 N5 88.1(2) 10_556 11_566
N5 Pd4 N5 91.4(3) 4_565 11_566
C74 C75A C75B 62.9(14) . .
C74 C75A C76A 90.7(15) . .
C75B C75A C76A 44.6(13) . .
C74 C75A C76B 122.2(17) . .
C75B C75A C76B 91(2) . .
C76A C75A C76B 46.4(18) . .
C74 C75A C79A 51.1(10) . .
C75B C75A C79A 101.6(15) . .
C76A C75A C79A 97.0(11) . .
C76B C75A C79A 91.6(14) . .
C76A C75B C75A 95(2) . .
C76A C75B C74 119.3(17) . .
C75A C75B C74 55.9(16) . .
C76B C76A C75B 80.5(19) . .
C76B C76A C77 53.1(13) . .
C75B C76A C77 112.4(19) . .
C76B C76A C75A 39.7(11) . .
C75B C76A C75A 40.8(13) . .
C77 C76A C75A 80.0(15) . .
C76A C76B C77 60.2(16) . .
C76A C76B C75A 94(3) . .
C77 C76B C75A 121(2) . .
C76A C76B C78 72.8(16) . .
C77 C76B C78 33.0(7) . .
C75A C76B C78 91.9(14) . .

loop_
_geom_bond_atom_site_label_1
_geom_bond_atom_site_label_2
_geom_bond_distance
_geom_bond_site_symmetry_2
C1 N1 1.309(9) .
C1 N2 1.323(10) .
C2 N1 1.302(8) .
C2 C3 1.313(10) .
C3 C4 1.388(10) .
C3 C5 1.530(11) .
C4 N2 1.282(9) .
C5 C10 1.340(12) .
C5 C6 1.349(12) .
C6 C7 1.401(12) .
C7 C8 1.252(12) .
C8 C9 1.400(13) .
C8 N22 1.459(10) .
C9 C10 1.426(12) .
C11 N7 1.330(12) .
C11 N6 1.363(14) .
C12 N6 1.329(12) .
C12 C13 1.390(12) .
C13 C14 1.402(12) .
C13 C15 1.478(13) .
C14 N7 1.334(9) .
C14A C73 1.362(10) .
C14A C72 1.355(10) .
C14A C74 1.516(11) .
C15 C20 1.294(14) .
C15 C16 1.429(16) .
C16 C17 1.410(14) .
C17 C18 1.344(14) .
C18 C19 1.381(17) .
C18 N22 1.480(12) .
C19 C20 1.376(14) .
C21 N5 1.294(7) .
C21 N4 1.321(8) .
C22 C23 1.341(9) .
C22 N4 1.343(8) .
C23 C24 1.421(10) .
C23 C25 1.461(10) .
C24 N5 1.343(8) .
C25 C26 1.416(11) .
C25 C30 1.413(10) .
C26 C27 1.349(11) .
C27 C28 1.394(13) .
C28 C29 1.351(14) .
C28 N22 1.346(11) .
C29 C30 1.396(12) .
C31 N8 1.296(10) .
C31 N9 1.313(9) .
C32 N8 1.306(10) .
C32 C33 1.392(10) .
C33 C34 1.332(10) .
C33 C35 1.530(12) .
C34 N9 1.288(8) .
C35 C40 1.338(12) .
C35 C36 1.358(12) .
C36 C37 1.439(12) .
C37 C38 1.315(13) .
C38 C39 1.382(13) .
C38 N10 1.442(11) .
C39 C40 1.366(12) .
C41 N12 1.284(8) .
C41 N11 1.331(8) .
C42 N11 1.352(8) .
C42 C43 1.339(9) .
C43 C44 1.410(9) .
C43 C45 1.478(10) .
C44 N12 1.343(8) .
C45 C50 1.373(11) .
C45 C46 1.424(11) .
C46 C47 1.376(12) .
C47 C48 1.357(14) .
C48 N10 1.404(11) .
C48 C49 1.376(13) .
C49 C50 1.399(11) .
C51 N14 1.316(12) .
C51 N13 1.346(14) .
C52 N14 1.348(10) .
C52 C53 1.390(12) .
C53 C55 1.481(13) .
C53 C54 1.405(12) .
C54 N13 1.325(12) .
C55 C60 1.279(14) .
C55 C56 1.399(15) .
C56 C57 1.336(13) .
C57 C58 1.348(14) .
C58 C59 1.339(15) .
C58 N10 1.445(12) .
C59 C60 1.423(15) .
C61 N18 1.313(8) .
C61 N19 1.303(8) .
C62 N19 1.351(8) .
C62 C70 1.380(9) .
C63 N18 1.356(8) .
C63 C70 1.373(9) .
C64 C69 1.184(14) .
C64 C65 1.232(11) .
C64 C70 1.482(11) .
C65 C66A 1.547(18) .
C65 C66B 1.80(2) .
C65 C69 1.977(16) .
C66A C67 1.48(3) .
C66A C66B 1.74(3) .
C66A C68A 1.86(3) .
C66B C67 1.45(2) .
C66B C68B 1.81(3) .
C67 N17 1.351(11) .
C67 C68B 1.49(2) .
C67 C68A 1.43(3) .
C68A C69 1.55(2) .
C68A C68B 1.77(4) .
C68B C69 1.90(3) .
C71 N16 1.302(10) .
C71 N15 1.359(9) .
C72 N16 1.329(10) .
C73 N15 1.330(9) .
C74 C75A 1.31(2) .
C74 C79A 1.366(18) .
C74 C79B 1.376(18) .
C74 C75B 1.41(3) .
C77 C76A 1.46(3) .
C77 C78 1.075(13) .
C77 C76B 1.34(2) .
C77 N17 1.457(10) .
C78 C79A 1.68(2) .
C78 C76B 1.91(2) .
C79A C79B 1.51(2) .
C79A C75A 1.73(3) .
C81 N20 1.299(10) .
C81 N21 1.386(9) .
C82 N20 1.277(9) .
C82 C83 1.340(10) .
C83 C84 1.385(11) .
C83 C85 1.482(12) .
C84 N21 1.325(9) .
C85 C86B 1.42(4) .
C85 C90A 1.307(18) .
C85 C86A 1.28(2) .
C85 C90B 1.46(2) .
C86A C86B 1.15(10) .
C86A C87 1.68(3) .
C86A C90A 1.72(3) .
C86B C87 1.40(5) .
C87 C88 1.180(14) .
C87 C89A 2.09(3) .
C88 C89A 1.39(3) .
C88 C89B 1.32(2) .
C88 N17 1.449(10) .
C89A C90A 1.45(2) .
C89A C89B 1.58(3) .
C89A C90B 2.10(3) .
C89B C90B 1.47(2) .
C90A C90B 1.61(3) .
N1 Pd1 2.042(6) .
N1T O1T 1.056(18) .
N1T O2T 1.406(16) .
N1T O3T 1.512(19) .
N2T O4T 1.462(18) .
N2T O5T 1.35(3) .
N2T O6T 1.546(19) .
N3T O7T 1.314(12) .
N3T O7T 1.314(12) 10_556
N3T O8T 1.371(15) .
N4 Pd2 2.036(5) .
N4T O11T 1.04(2) .
N4T O9T 1.66(3) .
N4T O10T 1.593(17) .
N5 Pd4 2.046(5) 3_655
N5T O14T 1.38(3) .
N5T O13T 1.47(3) .
N5T O12T 1.517(17) .
N6T O16T 1.36(2) .
N6T O15T 1.10(4) .
N6T O17T 1.359(19) .
N7 Pd3 2.005(8) .
N7T O19T 1.48(2) .
N7T O20T 1.619(15) .
N7T O18T 1.577(16) .
N9 Pd1 2.034(7) .
N11 Pd2 2.046(6) .
N12 Pd4 2.026(5) .
N14 Pd3 1.999(8) 11_566
N15 Pd1 2.016(6) .
N18 Pd2 2.044(6) .
N19 Pd2 2.024(5) 3_655
N21 Pd1 2.006(6) 3_655
O1T O2T 2.443(17) .
O4T O5T 2.279(19) .
O12T O13T 2.238(19) .
O12T O14T 2.234(18) .
O13T O14T 2.242(19) .
Pd1 N21 2.006(6) 4_565
Pd2 N19 2.024(5) 4_565
Pd3 N14 1.998(8) 12_656
Pd3 N14 1.998(8) 3_655
Pd3 N7 2.005(8) 10_556
Pd4 N12 2.026(5) 10_556
Pd4 N5 2.046(5) 4_565
Pd4 N5 2.046(5) 11_566
C75A C75B 1.39(3) .
C75A C76A 2.12(3) .
C75A C76B 1.36(3) .
C75B C76A 1.49(3) .
C76A C76B 1.54(4) .

loop_
_platon_squeeze_void_nr
_platon_squeeze_void_average_x
_platon_squeeze_void_average_y
_platon_squeeze_void_average_z
_platon_squeeze_void_volume
_platon_squeeze_void_count_electrons
_platon_squeeze_void_content
1 -0.011 -0.012 -0.005 42323 8652 ' '
2 0.500 0.000 0.250 77 30 ' '
3 0.500 0.000 0.750 77 22 ' '
4 0.000 0.500 0.250 77 22 ' '
5 0.000 0.500 0.750 77 30 ' '
